data_4344380
loop_
_publ_author_name
'Guo, Weiwei'
'Lv, Hongjin'
'Bacsa, John'
'Gao, Yuanzhe'
'Lee, Je Seong'
'Hill, Craig L.'

_publ_section_title
;
 Syntheses, Structural Characterization, and Catalytic Properties of Di-
 and Trinickel Polyoxometalates.
;
_journal_issue 2
_journal_name_full 'Inorganic chemistry'
_journal_page_first 461
_journal_page_last 466
_journal_paper_doi 10.1021/acs.inorgchem.5b01935
_journal_volume 55
_journal_year 2016
_chemical_formula_moiety 'H9 Ni3 O65 P2 W15.89, 0.11(W)'
_chemical_formula_sum 'H101 Li5 Na5 Ni3 O111 P2 W16'
_chemical_formula_weight 5207.12
_chemical_name_systematic
;
 ?
;
_space_group_crystal_system orthorhombic
_space_group_IT_number 61
_space_group_name_Hall '-P 2ac 2ab'
_space_group_name_H-M_alt 'P b c a'
_symmetry_space_group_name_Hall '-P 2ac 2ab'
_symmetry_space_group_name_H-M 'P b c a'
_atom_sites_solution_hydrogens mixed
_atom_sites_solution_primary iterative
_audit_creation_date 2014-12-10
_audit_creation_method
;
Olex2 1.2-beta
(compiled 2014.11.28 svn.r3106 for OlexSys, GUI svn.r4959)
;
_cell_angle_alpha 90
_cell_angle_beta 90
_cell_angle_gamma 90
_cell_formula_units_Z 8
_cell_length_a 24.364(5)
_cell_length_b 24.299(5)
_cell_length_c 28.863(6)
_cell_measurement_reflns_used 9666
_cell_measurement_temperature 110(2)
_cell_measurement_theta_max 30.376
_cell_measurement_theta_min 2.188
_cell_volume 17087(6)
_computing_cell_refinement 'SAINT v8.34A (Bruker, 2013)'
_computing_data_collection 'APEX2 v2014.1-1 (Bruker, 2014)'
_computing_data_reduction 'SAINT v8.34A (Bruker, 2013)'
_computing_molecular_graphics 'Olex2 (Dolomanov et al., 2009)'
_computing_publication_material 'Olex2 (Dolomanov et al., 2009)'
_computing_structure_refinement 'SHELXL-97 (Sheldrick, 2008)'
_computing_structure_solution 'SHELXS-97 (Sheldrick, 2008)'
_diffrn_ambient_temperature 110(2)
_diffrn_detector_area_resol_mean 512
_diffrn_measured_fraction_theta_full 1.000
_diffrn_measured_fraction_theta_max 0.987
_diffrn_measurement_device_type 'Bruker APEX-II CCD'
_diffrn_measurement_method '\f and \w scans'
_diffrn_radiation_monochromator graphite
_diffrn_radiation_type MoK\a
_diffrn_radiation_wavelength 0.71073
_diffrn_reflns_av_R_equivalents 0.0750
_diffrn_reflns_av_unetI/netI 0.0440
_diffrn_reflns_laue_measured_fraction_full 1.000
_diffrn_reflns_laue_measured_fraction_max 0.987
_diffrn_reflns_limit_h_max 34
_diffrn_reflns_limit_h_min -33
_diffrn_reflns_limit_k_max 34
_diffrn_reflns_limit_k_min -20
_diffrn_reflns_limit_l_max 40
_diffrn_reflns_limit_l_min -40
_diffrn_reflns_number 237802
_diffrn_reflns_point_group_measured_fraction_full 1.000
_diffrn_reflns_point_group_measured_fraction_max 0.987
_diffrn_reflns_theta_full 25.242
_diffrn_reflns_theta_max 30.479
_diffrn_reflns_theta_min 1.378
_diffrn_source 'fine-focus sealed tube'
_diffrn_source_current 30
_diffrn_source_voltage 45
_diffrn_standards_number 0
_exptl_absorpt_coefficient_mu 22.304
_exptl_absorpt_correction_T_max 0.2267
_exptl_absorpt_correction_T_min 0.0161
_exptl_absorpt_correction_type multi-scan
_exptl_absorpt_process_details
;
SADABS-2014/2 (Bruker,2014/2) was used for absorption correction.
wR2(int) was 0.0986 before and 0.0673 after correction.
The Ratio of minimum to maximum transmission is 0.0710.
The \l/2 correction factor is Not present.
;
_exptl_crystal_colour green
_exptl_crystal_density_diffrn 4.048
_exptl_crystal_description prism
_exptl_crystal_F_000 18856
_exptl_crystal_size_max 0.317
_exptl_crystal_size_mid 0.311
_exptl_crystal_size_min 0.124
_refine_diff_density_max 3.933
_refine_diff_density_min -4.408
_refine_diff_density_rms 0.508
_refine_ls_extinction_method none
_refine_ls_goodness_of_fit_ref 1.140
_refine_ls_hydrogen_treatment constr
_refine_ls_matrix_type full
_refine_ls_number_parameters 792
_refine_ls_number_reflns 25653
_refine_ls_number_restraints 0
_refine_ls_restrained_S_all 1.140
_refine_ls_R_factor_all 0.0705
_refine_ls_R_factor_gt 0.0547
_refine_ls_shift/su_max 0.001
_refine_ls_shift/su_mean 0.000
_refine_ls_structure_factor_coef Fsqd
_refine_ls_weighting_details 'w=1/[\s^2^(Fo^2^)+(0.0967P)^2^+253.8076P] where P=(Fo^2^+2Fc^2^)/3'
_refine_ls_weighting_scheme calc
_refine_ls_wR_factor_gt 0.1678
_refine_ls_wR_factor_ref 0.1793
_reflns_Friedel_coverage 0.000
_reflns_number_gt 19478
_reflns_number_total 25653
_reflns_threshold_expression 'I > 2\s(I)'
_cod_data_source_file ic5b01935_si_003.cif
_cod_data_source_block 2014-5-22-5
_cod_depositor_comments 'Adding full bibliography for 4344379--4344380.cif.'
_cod_database_code 4344380
_shelxl_version_number 2013-4
_shelx_space_group_comment
;
The symmetry employed for this shelxl refinement is uniquely defined
by the following loop, which should always be used as a source of
symmetry information in preference to the above space-group names.
They are only intended as comments.
;
_olex2_refinement_description
;
1. Fixed Uiso
 At 1.2 times of:
  All O(H) groups
 At 1.5 times of:
  All O(H,H) groups
2. Uiso/Uaniso restraints and constraints
Uanis(W7) = Uanis(W7')
Uanis(W2B) = Uanis(W2)
Uanis(W3B) = Uanis(W3)
Uanis(W1B) = Uanis(W1)
3. Others
 Sof(W1B)=Sof(W3B)=Sof(W2B)=1-FVAR(1)
 Sof(W1)=Sof(W2)=Sof(W3)=FVAR(1)
 Sof(W7')=1-FVAR(2)
 Sof(W7)=FVAR(2)
4.a Rotating group:
 O1W(H1WA,H1WB), O2W(H2WA,H2WB), O3W(H3WA,H3WB)
4.b Ternary CH refined with riding coordinates:
 O34(H34), O35(H35), O38(H38)
;
_olex2_exptl_crystal_mounting_method 'The crystal was mounted on a loop with paratone oil'
_olex2_submission_special_instructions 'No special instructions were received'

loop_
_space_group_symop_operation_xyz
'x, y, z'
'-x+1/2, -y, z+1/2'
'x+1/2, -y+1/2, -z'
'-x, y+1/2, -z+1/2'
'-x, -y, -z'
'x-1/2, y, -z-1/2'
'-x-1/2, y-1/2, z'
'x, -y-1/2, z-1/2'

loop_
_atom_site_label
_atom_site_type_symbol
_atom_site_fract_x
_atom_site_fract_y
_atom_site_fract_z
_atom_site_U_iso_or_equiv
_atom_site_adp_type
_atom_site_occupancy
_atom_site_site_symmetry_order
_atom_site_calc_flag
_atom_site_refinement_flags_posn
_atom_site_refinement_flags_occupancy
_atom_site_disorder_assembly
_atom_site_disorder_group
O19 O 0.2792(3) 0.7787(4) 0.3173(3) 0.0224(18) Uani 1 1 d . . . .
O1 O 0.4064(4) 0.6186(4) 0.3943(3) 0.0233(18) Uani 1 1 d . . A 1
O1W O 0.2231(4) 0.7552(4) 0.0940(3) 0.034(2) Uani 1 1 d . . . .
H1WA H 0.2234 0.7871 0.0773 0.051 Uiso 1 1 d GR . . .
H1WB H 0.2489 0.7332 0.0804 0.051 Uiso 1 1 d GR . . .
O2 O 0.4396(4) 0.6108(5) 0.4794(3) 0.033(2) Uani 1 1 d . . A 1
O2W O 0.2827(4) 0.9532(4) 0.2017(3) 0.028(2) Uani 1 1 d . . . .
H2WA H 0.3137 0.9567 0.1869 0.042 Uiso 1 1 d GR . . .
H2WB H 0.2565 0.9653 0.1839 0.042 Uiso 1 1 d GR . . .
O3 O 0.4150(4) 0.5211(4) 0.4297(4) 0.034(2) Uani 1 1 d . . A 1
O3W O 0.0794(4) 0.8271(4) 0.2525(4) 0.034(2) Uani 1 1 d . . . .
H3WA H 0.0757 0.8619 0.2591 0.051 Uiso 1 1 d GR . . .
H3WB H 0.0621 0.8207 0.2267 0.051 Uiso 1 1 d GR . . .
O4 O 0.3102(4) 0.5567(4) 0.4222(3) 0.029(2) Uani 1 1 d . . A 1
O5 O 0.3262(3) 0.6197(4) 0.3405(3) 0.0213(17) Uani 1 1 d . . . .
O6 O 0.3866(4) 0.5209(4) 0.3405(3) 0.0262(19) Uani 1 1 d . . A 1
O7 O 0.3929(4) 0.5778(4) 0.2642(4) 0.029(2) Uani 1 1 d . . . .
O8 O 0.4762(4) 0.5777(4) 0.3201(3) 0.028(2) Uani 1 1 d . . A 1
O9 O 0.4111(3) 0.6755(4) 0.3211(3) 0.0227(18) Uani 1 1 d . . . .
O10 O 0.5040(4) 0.6810(4) 0.3788(3) 0.029(2) Uani 1 1 d . . A 1
O11 O 0.5091(4) 0.6727(4) 0.2865(4) 0.031(2) Uani 1 1 d . . . .
O12 O 0.4475(4) 0.7711(4) 0.3730(3) 0.028(2) Uani 1 1 d . . . .
O13 O 0.4405(4) 0.7133(5) 0.4489(4) 0.035(2) Uani 1 1 d . . A 1
O14 O 0.3502(3) 0.7049(4) 0.3884(3) 0.0235(18) Uani 1 1 d . . . .
O15 O 0.3354(4) 0.6441(4) 0.4717(3) 0.028(2) Uani 1 1 d . . A 1
O16 O 0.3431(4) 0.7543(4) 0.4674(3) 0.029(2) Uani 1 1 d . . . .
O17 O 0.2508(4) 0.6446(4) 0.4157(3) 0.0272(19) Uani 1 1 d . . . .
O18 O 0.2509(4) 0.7548(4) 0.4140(3) 0.0242(18) Uani 1 1 d . . . .
O20 O 0.3528(4) 0.8195(4) 0.3912(3) 0.029(2) Uani 1 1 d . . . .
O21 O 0.2501(4) 0.8548(4) 0.3747(3) 0.0241(18) Uani 1 1 d . . . .
O22 O 0.3787(4) 0.8419(4) 0.3041(3) 0.0262(19) Uani 1 1 d . . . .
O23 O 0.4543(3) 0.7705(4) 0.2808(3) 0.0242(19) Uani 1 1 d . . . .
O24 O 0.3409(3) 0.7479(4) 0.2517(3) 0.0208(17) Uani 1 1 d . . . .
O25 O 0.4262(4) 0.6696(4) 0.2242(3) 0.028(2) Uani 1 1 d . . . .
O26 O 0.3239(3) 0.6503(4) 0.1978(3) 0.0237(18) Uani 1 1 d . . . .
O27 O 0.2827(3) 0.5786(4) 0.2566(3) 0.0206(17) Uani 1 1 d . . . .
O28 O 0.2553(3) 0.6946(4) 0.2700(3) 0.0223(17) Uani 1 1 d . . . .
O29 O 0.2092(3) 0.6139(4) 0.3347(3) 0.0229(18) Uani 1 1 d . . . .
O30 O 0.1835(3) 0.6210(4) 0.2466(3) 0.0224(18) Uani 1 1 d . . . .
O31 O 0.1858(3) 0.7166(3) 0.3486(3) 0.0200(17) Uani 1 1 d . . . .
O32 O 0.1462(3) 0.7284(4) 0.2612(3) 0.0201(17) Uani 1 1 d . . . .
O33 O 0.1722(3) 0.8201(3) 0.3141(3) 0.0201(17) Uani 1 1 d . . . .
O34 O 0.1586(3) 0.7975(4) 0.1748(3) 0.0210(17) Uani 1 1 d . . . .
H34 H 0.1278 0.7743 0.1626 0.025 Uiso 1 1 calc R . . .
O35 O 0.1853(3) 0.8825(3) 0.2217(3) 0.0224(17) Uani 1 1 d . . . .
H35 H 0.1715 0.9145 0.2401 0.027 Uiso 1 1 calc R . . .
O36 O 0.2809(4) 0.8892(4) 0.2871(3) 0.028(2) Uani 1 1 d . . . .
O37 O 0.3488(4) 0.8579(4) 0.2152(3) 0.0238(18) Uani 1 1 d . . . .
O38 O 0.2469(3) 0.8507(4) 0.1551(3) 0.0224(18) Uani 1 1 d . . . .
H38 H 0.2727 0.8621 0.1300 0.027 Uiso 1 1 calc R . . .
O39 O 0.2229(3) 0.6879(3) 0.1771(3) 0.0227(18) Uani 1 1 d . . . .
O40 O 0.3163(3) 0.7485(4) 0.1560(3) 0.0251(19) Uani 1 1 d . . . .
O41 O 0.2482(3) 0.7897(3) 0.2347(3) 0.0134(14) Uani 1 1 d . . . .
O44 O 0.1606(4) 0.8573(4) 0.0900(4) 0.032(2) Uani 1 1 d . . . .
O45 O 0.0926(4) 0.8916(4) 0.1633(4) 0.036(2) Uani 1 1 d . . . .
O46 O 0.1882(4) 0.9494(4) 0.1433(4) 0.030(2) Uani 1 1 d . . . .
O48 O 0.1038(3) 0.6451(4) 0.3129(3) 0.029(2) Uani 1 1 d . . . .
O49 O 0.2376(4) 0.5775(4) 0.1687(4) 0.032(2) Uani 1 1 d . . . .
O50 O 0.4184(3) 0.7730(4) 0.1928(3) 0.0256(19) Uani 1 1 d . . . .
O51 O 0.4030(4) 0.6851(4) 0.1318(4) 0.031(2) Uani 1 1 d . . . .
O52 O 0.4571(4) 0.8683(4) 0.2356(3) 0.029(2) Uani 1 1 d . . . .
O53 O 0.3373(3) 0.9279(4) 0.3612(4) 0.027(2) Uani 1 1 d . . . .
O54 O 0.1515(4) 0.8071(4) 0.4054(3) 0.031(2) Uani 1 1 d . . . .
O55 O 0.2464(4) 0.7060(4) 0.4999(3) 0.033(2) Uani 1 1 d . . . .
O56 O 0.4306(4) 0.8264(5) 0.4586(4) 0.036(2) Uani 1 1 d . . . .
O57 O 0.5509(3) 0.7647(4) 0.3306(4) 0.033(2) Uani 1 1 d . . . .
O58 O 0.4984(4) 0.5845(4) 0.2272(4) 0.032(2) Uani 1 1 d . . . .
O59 O 0.2770(4) 0.5234(4) 0.3387(3) 0.0262(19) Uani 1 1 d . . . .
O60 O 0.3340(4) 0.4783(4) 0.2646(4) 0.029(2) Uani 1 1 d . . . .
O61 O 0.1987(4) 0.5438(4) 0.4087(3) 0.029(2) Uani 1 1 d . . . .
O62 O 0.3545(5) 0.5402(5) 0.5125(4) 0.040(3) Uani 1 1 d . . . .
O63 O 0.5037(4) 0.5793(5) 0.4108(4) 0.033(2) Uani 1 1 d . . A 1
O64 O 0.5430(4) 0.6626(5) 0.4708(4) 0.038(3) Uani 1 1 d . . . .
O65 O 0.4904(4) 0.4766(4) 0.3653(4) 0.036(2) Uani 1 1 d . . . .
P1 P 0.28190(10) 0.75139(11) 0.26987(9) 0.0105(5) Uani 1 1 d . . . .
P2 P 0.37167(11) 0.65589(12) 0.35973(10) 0.0144(5) Uani 1 1 d . . . .
Ni1 Ni 0.16292(6) 0.80631(7) 0.24559(5) 0.0193(3) Uani 1 1 d . . . .
Ni2 Ni 0.26882(6) 0.87275(7) 0.22043(6) 0.0202(3) Uani 1 1 d . . . .
Ni3 Ni 0.23717(6) 0.76816(7) 0.16382(5) 0.0202(3) Uani 1 1 d . . . .
W1 W 0.45326(2) 0.53729(2) 0.37176(2) 0.02713(13) Uani 0.9649(10) 1 d . P A 1
W1B W 0.5008(8) 0.5888(9) 0.3936(7) 0.02713(13) Uani 0.0351(10) 1 d . P A 2
W2 W 0.48444(2) 0.65115(3) 0.43652(2) 0.02808(13) Uani 0.9649(10) 1 d . P A 1
W3 W 0.36938(2) 0.57558(3) 0.46115(2) 0.02864(13) Uani 0.9649(10) 1 d . P A 1
W3B W 0.3827(7) 0.5155(7) 0.4176(6) 0.02864(13) Uani 0.0351(10) 1 d . P A 2
W4 W 0.24938(2) 0.58022(2) 0.38026(2) 0.02333(11) Uani 1 1 d . . . .
W5 W 0.33152(2) 0.54139(2) 0.29289(2) 0.02177(11) Uani 1 1 d . . . .
W6 W 0.45652(2) 0.62126(2) 0.26374(2) 0.02337(11) Uani 1 1 d . . . .
W7 W 0.48792(3) 0.73241(4) 0.32689(10) 0.0215(3) Uani 0.953(11) 1 d . P A 1
W7' W 0.4906(7) 0.7291(8) 0.3414(15) 0.0215(3) Uani 0.047(11) 1 d . P A 2
W8 W 0.39804(2) 0.77735(2) 0.42376(2) 0.02512(11) Uani 1 1 d . . . .
W9 W 0.28556(2) 0.70323(2) 0.44938(2) 0.02549(11) Uani 1 1 d . . . .
W10 W 0.20215(2) 0.79138(2) 0.36448(2) 0.02175(11) Uani 1 1 d . . . .
W11 W 0.31506(2) 0.86607(2) 0.33815(2) 0.02151(11) Uani 1 1 d . . . .
W12 W 0.40386(2) 0.82288(2) 0.24462(2) 0.02106(11) Uani 1 1 d . . . .
W13 W 0.37098(2) 0.71037(2) 0.18103(2) 0.02009(10) Uani 1 1 d . . . .
W14 W 0.24918(2) 0.63120(2) 0.20820(2) 0.01977(10) Uani 1 1 d . . . .
W15 W 0.16679(2) 0.67166(2) 0.29646(2) 0.01983(10) Uani 1 1 d . . . .
W16 W 0.16277(2) 0.88216(2) 0.14908(2) 0.02512(11) Uani 1 1 d . . . .
W2B W 0.4146(7) 0.6310(8) 0.4825(6) 0.02808(13) Uani 0.0351(10) 1 d . P A 2

loop_
_atom_site_aniso_label
_atom_site_aniso_U_11
_atom_site_aniso_U_22
_atom_site_aniso_U_33
_atom_site_aniso_U_23
_atom_site_aniso_U_13
_atom_site_aniso_U_12
O19 0.020(4) 0.025(5) 0.022(4) 0.000(3) 0.001(3) -0.005(3)
O1 0.024(4) 0.018(4) 0.029(4) -0.002(3) -0.002(3) 0.003(3)
O1W 0.045(6) 0.029(5) 0.028(5) -0.005(4) -0.010(4) 0.000(4)
O2 0.020(4) 0.047(7) 0.033(5) 0.010(5) -0.006(4) -0.007(5)
O2W 0.030(5) 0.013(4) 0.041(5) 0.004(4) -0.004(4) -0.004(4)
O3 0.023(5) 0.014(5) 0.066(7) 0.004(5) 0.005(5) 0.000(4)
O3W 0.016(4) 0.027(5) 0.059(7) -0.016(5) -0.012(4) 0.000(4)
O4 0.025(4) 0.035(6) 0.027(5) 0.007(4) -0.002(4) 0.001(4)
O5 0.015(4) 0.017(4) 0.032(5) -0.002(3) 0.006(3) 0.003(3)
O6 0.020(4) 0.029(5) 0.029(5) 0.000(4) -0.014(3) -0.006(4)
O7 0.017(4) 0.019(5) 0.051(6) -0.002(4) 0.000(4) -0.003(3)
O8 0.021(4) 0.025(5) 0.038(5) 0.007(4) 0.000(4) -0.002(4)
O9 0.012(3) 0.019(4) 0.037(5) 0.004(4) -0.001(3) -0.004(3)
O10 0.027(5) 0.032(6) 0.028(5) -0.006(4) 0.001(4) -0.003(4)
O11 0.020(4) 0.028(5) 0.045(6) -0.002(4) 0.002(4) -0.006(4)
O12 0.025(4) 0.034(5) 0.025(4) 0.004(4) 0.002(3) -0.015(4)
O13 0.028(5) 0.040(6) 0.037(5) 0.006(5) 0.000(4) 0.007(4)
O14 0.018(4) 0.028(5) 0.025(4) -0.003(4) -0.001(3) -0.002(3)
O15 0.032(5) 0.027(5) 0.025(4) 0.009(4) -0.006(4) 0.000(4)
O16 0.033(5) 0.027(5) 0.027(5) -0.004(4) 0.001(4) -0.008(4)
O17 0.025(4) 0.022(5) 0.035(5) 0.001(4) 0.006(4) 0.004(4)
O18 0.025(4) 0.018(4) 0.030(4) -0.002(4) 0.006(3) 0.005(3)
O20 0.034(5) 0.025(5) 0.028(5) -0.008(4) -0.009(4) 0.001(4)
O21 0.022(4) 0.022(5) 0.028(4) -0.002(4) 0.005(3) 0.000(3)
O22 0.023(4) 0.038(6) 0.018(4) 0.001(4) -0.004(3) -0.001(4)
O23 0.012(4) 0.026(5) 0.034(5) -0.012(4) -0.002(3) 0.002(3)
O24 0.020(4) 0.018(4) 0.025(4) -0.001(3) -0.001(3) -0.003(3)
O25 0.026(4) 0.027(5) 0.032(5) -0.007(4) 0.000(4) 0.001(4)
O26 0.019(4) 0.018(5) 0.034(5) -0.003(4) 0.006(3) -0.006(3)
O27 0.019(4) 0.022(4) 0.021(4) -0.001(3) 0.002(3) 0.002(3)
O28 0.023(4) 0.014(4) 0.030(4) -0.004(3) 0.007(3) 0.002(3)
O29 0.011(3) 0.025(5) 0.033(5) -0.005(4) -0.001(3) -0.006(3)
O30 0.015(4) 0.027(5) 0.025(4) -0.009(4) -0.006(3) 0.000(3)
O31 0.019(4) 0.017(4) 0.024(4) -0.001(3) -0.003(3) 0.008(3)
O32 0.022(4) 0.018(4) 0.020(4) -0.007(3) 0.003(3) 0.000(3)
O33 0.012(3) 0.015(4) 0.033(5) -0.003(3) -0.002(3) 0.003(3)
O34 0.015(4) 0.018(4) 0.031(4) 0.001(3) -0.001(3) -0.007(3)
O35 0.021(4) 0.010(4) 0.036(5) -0.003(3) 0.002(3) 0.001(3)
O36 0.017(4) 0.025(5) 0.041(5) -0.006(4) 0.009(4) 0.002(3)
O37 0.020(4) 0.020(5) 0.032(5) -0.001(4) 0.003(3) -0.010(3)
O38 0.019(4) 0.019(4) 0.029(4) 0.004(4) -0.012(3) -0.006(3)
O39 0.019(4) 0.010(4) 0.039(5) -0.005(3) -0.001(3) -0.002(3)
O40 0.016(4) 0.024(5) 0.035(5) -0.005(4) -0.002(3) -0.001(3)
O41 0.014(3) 0.013(4) 0.013(3) -0.008(3) 0.000(3) -0.002(3)
O44 0.036(5) 0.026(5) 0.032(5) 0.000(4) -0.011(4) 0.001(4)
O45 0.025(5) 0.030(6) 0.054(7) 0.006(5) -0.004(4) -0.002(4)
O46 0.025(4) 0.014(4) 0.051(6) 0.007(4) -0.010(4) -0.001(4)
O48 0.014(4) 0.035(6) 0.037(5) -0.007(4) 0.003(3) -0.001(4)
O49 0.035(5) 0.016(5) 0.045(6) -0.005(4) -0.012(4) 0.001(4)
O50 0.010(3) 0.034(5) 0.033(5) 0.010(4) -0.005(3) -0.007(3)
O51 0.030(5) 0.027(5) 0.036(5) 0.001(4) 0.013(4) 0.001(4)
O52 0.027(5) 0.027(5) 0.034(5) 0.001(4) 0.005(4) -0.015(4)
O53 0.018(4) 0.014(4) 0.049(6) -0.018(4) 0.004(4) -0.006(3)
O54 0.036(5) 0.027(5) 0.031(5) -0.009(4) 0.015(4) -0.009(4)
O55 0.038(5) 0.034(6) 0.026(5) -0.014(4) 0.006(4) 0.000(4)
O56 0.033(5) 0.043(6) 0.031(5) -0.005(4) -0.013(4) -0.005(5)
O57 0.010(4) 0.040(6) 0.050(6) 0.015(5) -0.002(4) -0.010(4)
O58 0.022(4) 0.033(6) 0.041(6) 0.003(4) 0.001(4) 0.010(4)
O59 0.021(4) 0.018(4) 0.040(5) 0.001(4) 0.009(4) -0.005(3)
O60 0.025(4) 0.024(5) 0.039(5) -0.001(4) -0.005(4) -0.004(4)
O61 0.027(4) 0.030(5) 0.031(5) 0.001(4) 0.014(4) -0.014(4)
O62 0.045(6) 0.033(6) 0.043(6) 0.010(5) 0.003(5) 0.000(5)
O63 0.025(5) 0.030(6) 0.043(6) 0.004(5) -0.007(5) -0.006(4)
O64 0.024(5) 0.060(8) 0.031(5) -0.004(5) -0.007(4) -0.013(5)
O65 0.024(5) 0.024(5) 0.059(7) 0.002(5) 0.004(4) 0.005(4)
P1 0.0096(10) 0.0090(12) 0.0129(11) -0.0033(9) 0.0021(8) -0.0014(9)
P2 0.0119(11) 0.0144(14) 0.0170(12) -0.0018(10) -0.0010(9) -0.0024(10)
Ni1 0.0147(6) 0.0178(8) 0.0252(7) -0.0030(6) 0.0011(5) -0.0008(5)
Ni2 0.0181(7) 0.0162(8) 0.0264(7) -0.0031(6) 0.0003(6) -0.0019(6)
Ni3 0.0186(7) 0.0183(8) 0.0237(7) -0.0019(6) -0.0004(5) -0.0006(6)
W1 0.0189(2) 0.0227(3) 0.0397(3) 0.0040(2) -0.0036(2) 0.00061(19)
W1B 0.0189(2) 0.0227(3) 0.0397(3) 0.0040(2) -0.0036(2) 0.00061(19)
W2 0.0216(2) 0.0300(3) 0.0327(3) 0.0034(2) -0.0066(2) -0.0032(2)
W3 0.0261(3) 0.0283(3) 0.0315(3) 0.0076(2) -0.0015(2) -0.0017(2)
W3B 0.0261(3) 0.0283(3) 0.0315(3) 0.0076(2) -0.0015(2) -0.0017(2)
W4 0.0194(2) 0.0198(3) 0.0308(3) 0.00099(19) 0.00286(18) -0.00242(18)
W5 0.0183(2) 0.0157(2) 0.0313(3) -0.00320(19) 0.00032(17) -0.00110(17)
W6 0.0148(2) 0.0224(3) 0.0329(3) -0.0035(2) 0.00044(17) 0.00051(17)
W7 0.0145(2) 0.0227(3) 0.0274(8) 0.0007(3) -0.0023(3) -0.00467(18)
W7' 0.0145(2) 0.0227(3) 0.0274(8) 0.0007(3) -0.0023(3) -0.00467(18)
W8 0.0255(2) 0.0249(3) 0.0250(2) -0.0040(2) -0.00327(18) -0.0037(2)
W9 0.0266(2) 0.0281(3) 0.0217(2) -0.00185(19) 0.00215(18) 0.0002(2)
W10 0.0206(2) 0.0211(3) 0.0235(2) -0.00499(18) 0.00350(17) 0.00059(18)
W11 0.0224(2) 0.0169(2) 0.0253(2) -0.00493(18) -0.00001(17) -0.00248(18)
W12 0.0152(2) 0.0186(2) 0.0295(2) -0.00125(19) 0.00138(17) -0.00339(17)
W13 0.0154(2) 0.0212(2) 0.0236(2) -0.00378(18) 0.00296(16) -0.00161(17)
W14 0.0178(2) 0.0157(2) 0.0258(2) -0.00447(18) 0.00028(16) -0.00249(17)
W15 0.01411(19) 0.0170(2) 0.0284(2) -0.00306(18) 0.00264(16) -0.00202(16)
W16 0.0228(2) 0.0199(3) 0.0326(3) -0.0004(2) -0.00484(19) -0.00048(19)
W2B 0.0216(2) 0.0300(3) 0.0327(3) 0.0034(2) -0.0066(2) -0.0032(2)

loop_
_atom_type_symbol
_atom_type_description
_atom_type_scat_dispersion_real
_atom_type_scat_dispersion_imag
_atom_type_scat_source
H H 0.0000 0.0000 'International Tables Vol C Tables 4.2.6.8 and 6.1.1.4'
Ni Ni 0.3393 1.1124 'International Tables Vol C Tables 4.2.6.8 and 6.1.1.4'
O O 0.0106 0.0060 'International Tables Vol C Tables 4.2.6.8 and 6.1.1.4'
P P 0.1023 0.0942 'International Tables Vol C Tables 4.2.6.8 and 6.1.1.4'
W W -0.8490 6.8722 'International Tables Vol C Tables 4.2.6.8 and 6.1.1.4'
Na Na 0.0362 0.0249 'International Tables Vol C Tables 4.2.6.8 and 6.1.1.4'
Li Li -0.0003 0.0001 'International Tables Vol C Tables 4.2.6.8 and 6.1.1.4'

loop_
_geom_angle_atom_site_label_1
_geom_angle_atom_site_label_2
_geom_angle_atom_site_label_3
_geom_angle
P1 O19 W10 127.9(5)
P1 O19 W11 127.0(5)
W10 O19 W11 91.7(3)
P2 O1 W1 123.9(5)
P2 O1 W2 123.7(5)
P2 O1 W3 123.9(5)
W1 O1 W2 91.9(3)
W1 O1 W3 92.2(3)
W3 O1 W2 91.9(3)
H1WA O1W H1WB 105.3
Ni3 O1W H1WA 112.7
Ni3 O1W H1WB 113.1
W2 O2 W3 122.7(5)
H2WA O2W H2WB 108.2
Ni2 O2W H2WA 111.3
Ni2 O2W H2WB 110.7
W3 O3 W1 122.2(5)
H3WA O3W H3WB 108.1
Ni1 O3W H3WA 110.8
Ni1 O3W H3WB 110.2
W3 O4 W4 149.3(6)
P2 O5 W4 128.8(5)
P2 O5 W5 129.9(5)
W5 O5 W4 89.9(3)
W1 O6 W5 148.6(5)
W6 O7 W5 154.6(6)
W1 O8 W6 148.7(5)
P2 O9 W6 128.2(5)
P2 O9 W7 128.9(5)
P2 O9 W7' 119.4(11)
W6 O9 W7' 95.4(7)
W7 O9 W6 90.3(3)
W2 O10 W7 149.4(6)
W6 O11 W7 121.4(5)
W6 O11 W7' 122.2(6)
W7' O12 W8 147.1(13)
W8 O12 W7 154.8(6)
W2 O13 W8 147.9(6)
P2 O14 W8 130.1(5)
P2 O14 W9 127.8(5)
W8 O14 W9 91.1(3)
W3 O15 W9 148.7(5)
W8 O16 W9 120.9(5)
W4 O17 W9 154.8(5)
W9 O18 W10 162.2(5)
W8 O20 W11 164.3(6)
W11 O21 W10 121.4(5)
W12 O22 W11 143.4(5)
W7 O23 W12 163.3(5)
W12 O23 W7' 157.9(8)
P1 O24 W12 126.0(5)
P1 O24 W13 127.7(5)
W13 O24 W12 91.3(3)
W6 O25 W13 162.9(6)
W14 O26 W13 142.9(5)
W5 O27 W14 162.6(5)
P1 O28 W14 128.0(5)
P1 O28 W15 127.2(5)
W15 O28 W14 91.9(3)
W4 O29 W15 162.8(5)
W15 O30 W14 120.7(4)
W15 O31 W10 141.1(5)
W15 O32 Ni1 143.7(5)
W10 O33 Ni1 141.8(5)
Ni1 O34 H34 116.4
Ni1 O34 Ni3 98.1(4)
Ni1 O34 W16 103.7(4)
Ni3 O34 H34 116.4
Ni3 O34 W16 103.2(3)
W16 O34 H34 116.4
Ni1 O35 H35 115.7
Ni1 O35 W16 104.7(4)
Ni2 O35 H35 115.7
Ni2 O35 Ni1 99.5(4)
Ni2 O35 W16 103.5(4)
W16 O35 H35 115.7
W11 O36 Ni2 143.7(5)
W12 O37 Ni2 141.3(5)
Ni2 O38 H38 115.8
Ni2 O38 Ni3 100.2(4)
Ni2 O38 W16 103.2(4)
Ni3 O38 H38 115.8
Ni3 O38 W16 104.2(4)
W16 O38 H38 115.8
W14 O39 Ni3 142.0(5)
W13 O40 Ni3 143.4(6)
P1 O41 Ni1 120.9(4)
P1 O41 Ni2 123.7(4)
P1 O41 Ni3 122.0(4)
Ni2 O41 Ni1 94.5(3)
Ni2 O41 Ni3 94.4(3)
Ni3 O41 Ni1 93.7(3)
W13 O50 W12 120.8(4)
W5 O59 W4 120.0(5)
W2 O63 W1 122.4(6)
O19 P1 O24 111.9(5)
O19 P1 O28 112.0(5)
O19 P1 O41 107.1(5)
O24 P1 O41 107.2(4)
O28 P1 O24 110.4(5)
O28 P1 O41 108.0(5)
O5 P2 O1 106.7(5)
O5 P2 O9 111.5(5)
O5 P2 O14 113.3(5)
O9 P2 O1 107.2(5)
O14 P2 O1 106.5(5)
O14 P2 O9 111.1(5)
O3W Ni1 O41 175.8(4)
O32 Ni1 O3W 90.5(4)
O32 Ni1 O33 87.7(3)
O32 Ni1 O34 96.6(3)
O32 Ni1 O35 172.3(4)
O32 Ni1 O41 93.0(3)
O33 Ni1 O3W 88.6(4)
O33 Ni1 O34 175.0(3)
O33 Ni1 O35 98.6(4)
O33 Ni1 O41 93.8(3)
O34 Ni1 O3W 94.0(4)
O34 Ni1 O41 83.4(3)
O35 Ni1 O3W 94.1(4)
O35 Ni1 O34 76.9(4)
O35 Ni1 O41 82.1(3)
O2W Ni2 O41 174.3(3)
O35 Ni2 O2W 93.3(4)
O35 Ni2 O41 82.6(3)
O36 Ni2 O2W 92.2(4)
O36 Ni2 O35 96.1(4)
O36 Ni2 O37 88.0(4)
O36 Ni2 O38 172.1(4)
O36 Ni2 O41 92.2(3)
O37 Ni2 O2W 89.5(4)
O37 Ni2 O35 174.9(4)
O37 Ni2 O38 98.0(4)
O37 Ni2 O41 94.2(3)
O38 Ni2 O2W 92.9(4)
O38 Ni2 O35 77.6(4)
O38 Ni2 O41 82.4(3)
O1W Ni3 O41 174.1(4)
O34 Ni3 O1W 92.8(4)
O34 Ni3 O41 83.4(3)
O38 Ni3 O1W 92.8(4)
O38 Ni3 O34 77.7(3)
O38 Ni3 O41 82.0(3)
O39 Ni3 O1W 90.5(4)
O39 Ni3 O34 98.3(3)
O39 Ni3 O38 174.9(4)
O39 Ni3 O41 94.5(3)
O40 Ni3 O1W 90.8(4)
O40 Ni3 O34 173.1(4)
O40 Ni3 O38 96.3(4)
O40 Ni3 O39 87.5(4)
O40 Ni3 O41 92.6(3)
O3 W1 O1 72.8(4)
O3 W1 O63 84.9(5)
O6 W1 O1 83.9(4)
O6 W1 O3 87.5(4)
O6 W1 O63 157.0(5)
O8 W1 O1 85.7(4)
O8 W1 O3 158.5(4)
O8 W1 O6 89.3(4)
O8 W1 O63 89.9(5)
O63 W1 O1 73.1(4)
O65 W1 O1 170.1(5)
O65 W1 O3 99.7(5)
O65 W1 O6 102.5(5)
O65 W1 O8 101.8(5)
O65 W1 O63 100.2(5)
O2 W2 O1 73.0(4)
O2 W2 O63 85.7(5)
O10 W2 O1 82.9(4)
O10 W2 O2 155.9(4)
O10 W2 O13 90.1(4)
O10 W2 O63 87.0(5)
O13 W2 O1 84.8(4)
O13 W2 O2 88.0(5)
O13 W2 O63 157.5(5)
O63 W2 O1 72.7(4)
O64 W2 O1 169.6(5)
O64 W2 O2 100.4(5)
O64 W2 O10 103.4(5)
O64 W2 O13 103.2(5)
O64 W2 O63 99.2(5)
O2 W3 O1 72.4(4)
O3 W3 O1 72.8(4)
O3 W3 O2 85.7(5)
O4 W3 O1 85.0(4)
O4 W3 O2 157.3(4)
O4 W3 O3 89.6(4)
O15 W3 O1 84.7(4)
O15 W3 O2 87.4(5)
O15 W3 O3 157.6(4)
O15 W3 O4 88.6(4)
O62 W3 O1 169.5(4)
O62 W3 O2 99.5(5)
O62 W3 O3 100.3(5)
O62 W3 O4 103.2(5)
O62 W3 O15 101.9(5)
O4 W4 O5 79.9(3)
O17 W4 O4 84.0(4)
O17 W4 O5 85.0(4)
O17 W4 O59 157.4(4)
O29 W4 O4 163.6(4)
O29 W4 O5 83.9(3)
O29 W4 O17 91.6(4)
O29 W4 O59 93.4(4)
O59 W4 O4 85.0(4)
O59 W4 O5 73.7(3)
O61 W4 O4 95.5(4)
O61 W4 O5 172.6(4)
O61 W4 O17 100.4(4)
O61 W4 O29 100.8(4)
O61 W4 O59 100.2(4)
O6 W5 O5 80.6(4)
O7 W5 O5 85.5(4)
O7 W5 O6 83.6(4)
O27 W5 O5 84.2(3)
O27 W5 O6 164.3(4)
O27 W5 O7 91.8(4)
O27 W5 O59 93.3(4)
O59 W5 O5 75.2(3)
O59 W5 O6 86.2(4)
O59 W5 O7 159.4(4)
O60 W5 O5 172.2(4)
O60 W5 O6 94.6(4)
O60 W5 O7 100.2(4)
O60 W5 O27 100.9(4)
O60 W5 O59 98.4(4)
O7 W6 O8 84.0(4)
O7 W6 O9 85.6(4)
O7 W6 O11 157.2(4)
O8 W6 O9 80.7(4)
O11 W6 O8 84.6(4)
O11 W6 O9 73.2(4)
O25 W6 O7 91.9(4)
O25 W6 O8 164.0(4)
O25 W6 O9 83.6(4)
O25 W6 O11 93.8(4)
O58 W6 O7 101.6(5)
O58 W6 O8 94.7(4)
O58 W6 O9 171.1(4)
O58 W6 O11 98.9(5)
O58 W6 O25 101.2(5)
O10 W7 O9 80.8(4)
O11 W7 O9 74.0(4)
O11 W7 O10 86.0(4)
O12 W7 O9 85.9(4)
O12 W7 O10 83.4(4)
O12 W7 O11 158.6(4)
O23 W7 O9 83.5(4)
O23 W7 O10 163.8(4)
O23 W7 O11 93.5(4)
O23 W7 O12 91.6(4)
O57 W7 O9 170.6(4)
O57 W7 O10 93.6(4)
O57 W7 O11 98.2(5)
O57 W7 O12 101.0(5)
O57 W7 O23 102.4(4)
O11 W7' O9 69.1(8)
O11 W7' O23 77.8(15)
O12 W7' O9 87.7(7)
O12 W7' O11 153.9(17)
O12 W7' O23 84.6(12)
O12 W7' O57 108.3(11)
O23 W7' O9 74.4(11)
O57 W7' O9 155(2)
O57 W7' O11 90.5(13)
O57 W7' O23 88.3(16)
O12 W8 O13 83.7(4)
O12 W8 O14 85.5(4)
O12 W8 O16 157.3(4)
O13 W8 O14 80.3(4)
O16 W8 O13 84.0(4)
O16 W8 O14 73.8(4)
O20 W8 O12 91.8(5)
O20 W8 O13 163.9(4)
O20 W8 O14 84.0(4)
O20 W8 O16 94.8(5)
O56 W8 O12 102.0(5)
O56 W8 O13 95.0(5)
O56 W8 O14 170.7(4)
O56 W8 O16 97.9(5)
O56 W8 O20 101.1(5)
O15 W9 O14 81.1(4)
O16 W9 O14 73.0(4)
O16 W9 O15 86.2(4)
O17 W9 O14 86.0(3)
O17 W9 O15 84.1(4)
O17 W9 O16 158.0(4)
O18 W9 O14 83.1(4)
O18 W9 O15 163.8(4)
O18 W9 O16 92.6(4)
O18 W9 O17 91.2(4)
O55 W9 O14 170.8(4)
O55 W9 O15 95.3(5)
O55 W9 O16 98.5(4)
O55 W9 O17 102.1(4)
O55 W9 O18 100.8(5)
O18 W10 O19 83.4(3)
O21 W10 O19 73.3(3)
O21 W10 O18 83.8(4)
O31 W10 O19 84.5(3)
O31 W10 O18 82.9(4)
O31 W10 O21 155.2(4)
O33 W10 O19 84.5(3)
O33 W10 O18 167.9(4)
O33 W10 O21 93.4(4)
O33 W10 O31 95.3(4)
O54 W10 O19 170.8(4)
O54 W10 O18 91.8(4)
O54 W10 O21 98.5(4)
O54 W10 O31 102.8(4)
O54 W10 O33 100.3(5)
O20 W11 O19 82.3(3)
O21 W11 O19 73.1(3)
O21 W11 O20 83.4(4)
O21 W11 O22 154.1(4)
O22 W11 O19 83.9(4)
O22 W11 O20 81.7(4)
O36 W11 O19 84.3(4)
O36 W11 O20 166.0(4)
O36 W11 O21 96.5(4)
O36 W11 O22 92.9(4)
O53 W11 O19 171.7(4)
O53 W11 O20 92.8(4)
O53 W11 O21 99.8(4)
O53 W11 O22 102.0(4)
O53 W11 O36 100.9(5)
O22 W12 O23 83.3(4)
O22 W12 O24 84.3(4)
O22 W12 O50 155.3(4)
O23 W12 O24 82.4(3)
O37 W12 O22 94.1(4)
O37 W12 O23 167.9(4)
O37 W12 O24 85.6(3)
O37 W12 O50 93.8(4)
O50 W12 O23 84.0(4)
O50 W12 O24 73.1(3)
O52 W12 O22 103.0(4)
O52 W12 O23 91.3(4)
O52 W12 O24 169.8(4)
O52 W12 O37 100.8(4)
O52 W12 O50 98.3(4)
O25 W13 O24 82.3(3)
O26 W13 O24 83.7(3)
O26 W13 O25 82.7(4)
O26 W13 O50 155.3(4)
O40 W13 O24 85.2(4)
O40 W13 O25 167.2(4)
O40 W13 O26 92.9(4)
O40 W13 O50 96.2(4)
O50 W13 O24 74.3(4)
O50 W13 O25 83.3(4)
O51 W13 O24 171.4(4)
O51 W13 O25 91.9(4)
O51 W13 O26 101.9(4)
O51 W13 O40 100.9(5)
O51 W13 O50 98.9(4)
O26 W14 O27 83.0(4)
O26 W14 O28 84.3(3)
O26 W14 O30 154.2(4)
O27 W14 O28 82.4(3)
O30 W14 O27 82.1(3)
O30 W14 O28 72.9(3)
O39 W14 O26 94.4(4)
O39 W14 O27 166.5(4)
O39 W14 O28 84.2(4)
O39 W14 O30 95.2(4)
O49 W14 O26 103.4(4)
O49 W14 O27 92.5(4)
O49 W14 O28 170.2(4)
O49 W14 O30 98.2(4)
O49 W14 O39 101.0(4)
O29 W15 O28 82.9(3)
O30 W15 O28 73.5(3)
O30 W15 O29 81.9(4)
O31 W15 O28 84.2(3)
O31 W15 O29 81.2(3)
O31 W15 O30 153.5(3)
O32 W15 O28 83.7(4)
O32 W15 O29 166.2(3)
O32 W15 O30 97.3(4)
O32 W15 O31 94.4(4)
O48 W15 O28 171.5(4)
O48 W15 O29 92.5(4)
O48 W15 O30 98.8(4)
O48 W15 O31 102.2(4)
O48 W15 O32 101.2(4)
O34 W16 O38 71.9(3)
O35 W16 O34 71.8(3)
O35 W16 O38 71.8(3)
O44 W16 O34 90.2(4)
O44 W16 O35 156.9(4)
O44 W16 O38 89.2(4)
O45 W16 O34 89.9(4)
O45 W16 O35 91.1(4)
O45 W16 O38 158.0(4)
O45 W16 O44 103.5(5)
O46 W16 O34 157.5(4)
O46 W16 O35 90.0(4)
O46 W16 O38 90.2(4)
O46 W16 O44 103.4(5)
O46 W16 O45 104.0(5)

loop_
_geom_bond_atom_site_label_1
_geom_bond_atom_site_label_2
_geom_bond_distance
O19 P1 1.523(9)
O19 W10 2.340(8)
O19 W11 2.372(9)
O1 P2 1.591(9)
O1 W1 2.373(9)
O1 W2 2.392(9)
O1 W3 2.373(9)
O1W H1WA 0.9122
O1W H1WB 0.9150
O1W Ni3 2.068(10)
O2 W2 1.919(10)
O2 W3 1.984(10)
O2W H2WA 0.8719
O2W H2WB 0.8699
O2W Ni2 2.057(9)
O3 W1 1.955(11)
O3 W3 1.953(10)
O3W H3WA 0.8715
O3W H3WB 0.8708
O3W Ni1 2.105(9)
O4 W3 1.886(9)
O4 W4 1.996(9)
O5 P2 1.519(9)
O5 W4 2.397(8)
O5 W5 2.352(9)
O6 W1 1.901(8)
O6 W5 1.984(8)
O7 W5 1.926(9)
O7 W6 1.875(9)
O8 W1 1.870(9)
O8 W6 2.000(10)
O9 P2 1.548(9)
O9 W6 2.386(9)
O9 W7 2.333(8)
O9 W7' 2.41(2)
O10 W2 1.878(10)
O10 W7 1.990(11)
O11 W6 1.907(9)
O11 W7 1.930(10)
O11 W7' 2.14(3)
O12 W7 1.904(10)
O12 W7' 1.73(2)
O12 W8 1.903(9)
O13 W2 1.886(10)
O13 W8 2.003(10)
O14 P2 1.541(10)
O14 W8 2.346(9)
O14 W9 2.362(9)
O15 W3 1.884(10)
O15 W9 1.988(9)
O16 W8 1.920(9)
O16 W9 1.944(9)
O17 W4 1.871(10)
O17 W9 1.921(10)
O18 W9 1.825(9)
O18 W10 2.059(9)
O20 W8 1.774(10)
O20 W11 2.115(10)
O21 W10 1.957(9)
O21 W11 1.921(9)
O22 W11 1.926(9)
O22 W12 1.882(9)
O23 W7 1.815(10)
O23 W7' 2.20(4)
O23 W12 2.055(9)
O24 P1 1.534(9)
O24 W12 2.391(8)
O24 W13 2.350(9)
O25 W6 1.797(10)
O25 W13 2.084(10)
O26 W13 1.918(9)
O26 W14 1.903(8)
O27 W5 1.823(8)
O27 W14 2.063(9)
O28 P1 1.525(9)
O28 W14 2.361(9)
O28 W15 2.354(8)
O29 W4 1.833(9)
O29 W15 2.062(9)
O30 W14 1.962(9)
O30 W15 1.936(9)
O31 W10 1.917(9)
O31 W15 1.916(8)
O32 Ni1 1.989(9)
O32 W15 1.785(9)
O33 Ni1 2.019(9)
O33 W10 1.769(9)
O34 H34 1.0000
O34 Ni1 2.057(9)
O34 Ni3 2.068(8)
O34 W16 2.189(9)
O35 H35 1.0000
O35 Ni1 2.050(9)
O35 Ni2 2.050(9)
O35 W16 2.166(9)
O36 Ni2 1.987(10)
O36 W11 1.783(10)
O37 Ni2 1.988(9)
O37 W12 1.801(9)
O38 H38 1.0000
O38 Ni2 2.031(9)
O38 Ni3 2.035(9)
O38 W16 2.194(8)
O39 Ni3 2.018(9)
O39 W14 1.765(9)
O40 Ni3 1.999(9)
O40 W13 1.776(9)
O41 P1 1.603(8)
O41 Ni1 2.140(7)
O41 Ni2 2.120(8)
O41 Ni3 2.129(7)
O44 W16 1.810(10)
O45 W16 1.772(10)
O46 W16 1.755(9)
O48 W15 1.732(9)
O49 W14 1.756(10)
O50 W12 1.956(10)
O50 W13 1.941(9)
O51 W13 1.733(10)
O52 W12 1.724(9)
O53 W11 1.730(8)
O54 W10 1.750(9)
O55 W9 1.745(9)
O56 W8 1.748(10)
O57 W7 1.727(8)
O57 W7' 1.73(2)
O58 W6 1.718(10)
O59 W4 1.948(9)
O59 W5 1.925(9)
O60 W5 1.737(10)
O61 W4 1.727(8)
O62 W3 1.752(11)
O63 W1 1.955(11)
O63 W2 1.953(12)
O64 W2 1.759(9)
O65 W1 1.741(10)

loop_
_geom_torsion_atom_site_label_1
_geom_torsion_atom_site_label_2
_geom_torsion_atom_site_label_3
_geom_torsion_atom_site_label_4
_geom_torsion
Ni1 O32 W15 O28 -47.4(8)
Ni1 O32 W15 O29 -34(2)
Ni1 O32 W15 O30 -119.8(8)
Ni1 O32 W15 O31 36.3(8)
Ni1 O32 W15 O48 139.6(8)
Ni1 O33 W10 O19 46.1(7)
Ni1 O33 W10 O18 43(2)
Ni1 O33 W10 O21 118.9(8)
Ni1 O33 W10 O31 -37.8(8)
Ni1 O33 W10 O54 -141.8(7)
Ni1 O41 P1 O19 -60.3(6)
Ni1 O41 P1 O24 179.5(5)
Ni1 O41 P1 O28 60.5(6)
Ni2 O36 W11 O19 -47.3(8)
Ni2 O36 W11 O20 -31(2)
Ni2 O36 W11 O21 -119.5(9)
Ni2 O36 W11 O22 36.4(9)
Ni2 O36 W11 O53 139.2(9)
Ni2 O37 W12 O22 -38.3(8)
Ni2 O37 W12 O23 39(2)
Ni2 O37 W12 O24 45.7(8)
Ni2 O37 W12 O50 118.3(8)
Ni2 O37 W12 O52 -142.4(8)
Ni2 O41 P1 O19 60.4(6)
Ni2 O41 P1 O24 -59.8(6)
Ni2 O41 P1 O28 -178.9(5)
Ni3 O39 W14 O26 -36.9(9)
Ni3 O39 W14 O27 41(2)
Ni3 O39 W14 O28 46.9(8)
Ni3 O39 W14 O30 119.1(8)
Ni3 O39 W14 O49 -141.5(8)
Ni3 O40 W13 O24 -44.5(9)
Ni3 O40 W13 O25 -31(2)
Ni3 O40 W13 O26 38.9(9)
Ni3 O40 W13 O50 -118.1(9)
Ni3 O40 W13 O51 141.6(9)
Ni3 O41 P1 O19 -177.9(5)
Ni3 O41 P1 O24 61.9(6)
Ni3 O41 P1 O28 -57.1(6)
W1 O1 P2 O5 60.4(7)
W1 O1 P2 O9 -59.2(7)
W1 O1 P2 O14 -178.3(5)
W2 O1 P2 O5 -179.9(5)
W2 O1 P2 O9 60.5(7)
W2 O1 P2 O14 -58.6(7)
W3 O1 P2 O5 -60.1(7)
W3 O1 P2 O9 -179.8(5)
W3 O1 P2 O14 61.2(7)
W4 O4 W3 O1 -59.1(10)
W4 O4 W3 O2 -54.1(18)
W4 O4 W3 O3 -131.9(11)
W4 O4 W3 O15 25.8(11)
W4 O4 W3 O62 127.7(10)
W4 O5 P2 O1 66.9(7)
W4 O5 P2 O9 -176.3(5)
W4 O5 P2 O14 -50.0(8)
W5 O5 P2 O1 -65.1(7)
W5 O5 P2 O9 51.7(8)
W5 O5 P2 O14 178.0(6)
W5 O7 W6 O8 42.9(13)
W5 O7 W6 O9 -38.3(13)
W5 O7 W6 O11 -17(2)
W5 O7 W6 O25 -121.7(13)
W5 O7 W6 O58 136.5(13)
W6 O8 W1 O1 -58.7(11)
W6 O8 W1 O3 -56.0(18)
W6 O8 W1 O6 25.3(11)
W6 O8 W1 O63 -131.7(11)
W6 O8 W1 O65 127.9(11)
W6 O9 P2 O1 65.7(7)
W6 O9 P2 O5 -50.9(7)
W6 O9 P2 O14 -178.3(5)
W7 O9 P2 O1 -64.4(7)
W7 O9 P2 O5 179.0(5)
W7 O9 P2 O14 51.6(7)
W7 O10 W2 O1 63.3(10)
W7 O10 W2 O2 63.9(17)
W7 O10 W2 O13 -21.4(11)
W7 O10 W2 O63 136.2(11)
W7 O10 W2 O64 -125.1(11)
W7 O12 W7' O9 -74(3)
W7 O12 W7' O11 -47(4)
W7 O12 W7' O23 1(2)
W7 O12 W7' O57 87(3)
W7 O57 W7' O9 22(2)
W7 O57 W7' O11 55(2)
W7 O57 W7' O12 -106(3)
W7 O57 W7' O23 -23(2)
W7' O9 P2 O1 -59.8(9)
W7' O9 P2 O5 -176.4(8)
W7' O9 P2 O14 56.2(9)
W7' O23 W7 O9 88(5)
W7' O23 W7 O10 74(5)
W7' O23 W7 O11 161(5)
W7' O23 W7 O12 2(5)
W7' O23 W7 O57 -99(5)
W7' O57 W7 O10 -27(3)
W7' O57 W7 O11 -113(3)
W7' O57 W7 O12 57(3)
W7' O57 W7 O23 151(3)
W8 O12 W7' O9 63(3)
W8 O12 W7' O11 90(6)
W8 O12 W7' O23 137.5(18)
W8 O12 W7' O57 -136.1(12)
W8 O13 W2 O1 -60.4(11)
W8 O13 W2 O2 -133.5(11)
W8 O13 W2 O10 22.5(11)
W8 O13 W2 O63 -59.9(19)
W8 O13 W2 O64 126.3(11)
W8 O14 P2 O1 66.4(7)
W8 O14 P2 O5 -176.5(6)
W8 O14 P2 O9 -50.0(8)
W9 O14 P2 O1 -67.0(7)
W9 O14 P2 O5 50.0(8)
W9 O14 P2 O9 176.5(5)
W9 O15 W3 O1 58.4(10)
W9 O15 W3 O2 130.9(11)
W9 O15 W3 O3 58.8(17)
W9 O15 W3 O4 -26.7(11)
W9 O15 W3 O62 -129.9(11)
W9 O17 W4 O4 39.5(13)
W9 O17 W4 O5 -40.9(13)
W9 O17 W4 O29 -124.7(13)
W9 O17 W4 O59 -22(2)
W9 O17 W4 O61 134.0(13)
W10 O19 P1 O24 -176.2(6)
W10 O19 P1 O28 -51.6(8)
W10 O19 P1 O41 66.6(7)
W10 O18 W9 O14 85.2(17)
W10 O18 W9 O15 72(2)
W10 O18 W9 O16 157.7(17)
W10 O18 W9 O17 -0.6(17)
W10 O18 W9 O55 -103.2(17)
W11 O19 P1 O24 54.3(7)
W11 O19 P1 O28 178.9(5)
W11 O19 P1 O41 -62.9(6)
W11 O20 W8 O12 1(2)
W11 O20 W8 O13 -72(3)
W11 O20 W8 O14 -84(2)
W11 O20 W8 O16 -157(2)
W11 O20 W8 O56 104(2)
W11 O22 W12 O23 -148.3(10)
W11 O22 W12 O24 -65.3(9)
W11 O22 W12 O37 19.8(10)
W11 O22 W12 O50 -88.7(13)
W11 O22 W12 O52 121.9(10)
W12 O23 W7 O9 81.8(18)
W12 O23 W7 O10 68(3)
W12 O23 W7 O11 155.3(18)
W12 O23 W7 O12 -4.0(18)
W12 O23 W7 O57 -105.6(18)
W12 O24 P1 O19 -53.4(7)
W12 O24 P1 O28 -178.9(5)
W12 O24 P1 O41 63.7(6)
W13 O24 P1 O19 -179.9(5)
W13 O24 P1 O28 54.6(7)
W13 O24 P1 O41 -62.8(7)
W13 O25 W6 O7 3.2(19)
W13 O25 W6 O8 -71(3)
W13 O25 W6 O9 -82.1(19)
W13 O25 W6 O11 -154.7(19)
W13 O25 W6 O58 105.5(19)
W14 O27 W5 O5 84.1(17)
W14 O27 W5 O6 71(2)
W14 O27 W5 O7 -1.2(17)
W14 O27 W5 O59 158.8(17)
W14 O27 W5 O60 -101.9(17)
W14 O28 P1 O19 -177.7(5)
W14 O28 P1 O24 -52.3(7)
W14 O28 P1 O41 64.6(7)
W15 O28 P1 O19 52.0(8)
W15 O28 P1 O24 177.4(5)
W15 O28 P1 O41 -65.6(7)
W15 O29 W4 O4 -72(2)
W15 O29 W4 O5 -82.9(16)
W15 O29 W4 O17 1.9(16)
W15 O29 W4 O59 -156.1(16)
W15 O29 W4 O61 102.9(16)

loop_
_smtbx_masks_void_nr
_smtbx_masks_void_average_x
_smtbx_masks_void_average_y
_smtbx_masks_void_average_z
_smtbx_masks_void_volume
_smtbx_masks_void_count_electrons
1 -0.211 -0.722 -0.520 8343.4 1831.6
2 0.126 0.243 0.826 1.6 0.0
3 0.126 0.257 0.326 1.6 0.0
4 0.157 0.158 0.272 1.9 0.0
5 0.157 0.342 0.772 1.9 0.0
6 0.228 0.192 0.349 1.5 0.0
7 0.228 0.308 0.849 1.5 0.0
8 0.272 0.692 0.349 1.5 0.0
9 0.272 0.808 0.849 1.5 0.0
10 0.343 0.658 0.272 1.9 0.0
11 0.343 0.842 0.772 1.9 0.0
12 0.374 0.743 0.826 1.6 0.0
13 0.374 0.757 0.326 1.6 0.0
14 0.626 0.243 0.674 1.6 0.0
15 0.626 0.257 0.174 1.6 0.0
16 0.657 0.158 0.228 1.9 0.0
17 0.657 0.342 0.728 1.9 0.0
18 0.728 0.192 0.151 1.5 0.0
19 0.728 0.308 0.651 1.5 0.0
20 0.772 0.692 0.151 1.5 0.0
21 0.772 0.808 0.651 1.5 0.0
22 0.843 0.658 0.228 1.9 0.0
23 0.843 0.842 0.728 1.9 0.0
24 0.874 0.743 0.674 1.6 0.0
25 0.874 0.757 0.174 1.6 0.0
